data_4034893
loop_
_publ_author_name
'Ryu, Heesun'
'Seo, Jeongseob'
'Ko, Haye Min'

_publ_section_title
;
 Synthesis of Spiro[oxindole-3,2'-pyrrolidine] Derivatives from Benzynes
 and Azomethine Ylides through 1,3-Dipolar Cycloaddition Reactions.
;
_journal_issue 22
_journal_name_full 'The Journal of organic chemistry'
_journal_page_first 14102
_journal_page_last 14109
_journal_paper_doi 10.1021/acs.joc.8b02117
_journal_volume 83
_journal_year 2018
_chemical_formula_moiety 'C17 H13 F3 N2 O'
_chemical_formula_sum 'C17 H13 F3 N2 O'
_chemical_formula_weight 318.29
_space_group_crystal_system orthorhombic
_space_group_IT_number 61
_space_group_name_Hall '-P 2ac 2ab'
_space_group_name_H-M_alt 'P b c a'
_atom_sites_solution_hydrogens mixed
_audit_creation_method SHELXL-2013
_cell_angle_alpha 90
_cell_angle_beta 90
_cell_angle_gamma 90
_cell_formula_units_Z 8
_cell_length_a 9.1643(2)
_cell_length_b 15.0520(3)
_cell_length_c 21.5352(5)
_cell_measurement_reflns_used 4621
_cell_measurement_temperature 173(2)
_cell_measurement_theta_max 27.95
_cell_measurement_theta_min 2.71
_cell_volume 2970.59(11)
_computing_cell_refinement 'Bruker SAINT'
_computing_data_collection 'Bruker APEX2'
_computing_data_reduction 'Bruker SAINT'
_computing_molecular_graphics 'Bruker SHELXTL'
_computing_publication_material 'Bruker SHELXTL'
_computing_structure_refinement 'SHELXL-2013 (Sheldrick, 2013)'
_computing_structure_solution 'SHELXS-97 (Sheldrick 2008)'
_diffrn_ambient_temperature 173(2)
_diffrn_measured_fraction_theta_full 0.999
_diffrn_measured_fraction_theta_max 0.998
_diffrn_measurement_device_type 'Bruker APEX-II CCD'
_diffrn_measurement_method '\f and \w scans'
_diffrn_radiation_type MoK\a
_diffrn_radiation_wavelength 0.71073
_diffrn_reflns_av_R_equivalents 0.0308
_diffrn_reflns_av_unetI/netI 0.0270
_diffrn_reflns_Laue_measured_fraction_full 0.999
_diffrn_reflns_Laue_measured_fraction_max 0.998
_diffrn_reflns_limit_h_max 12
_diffrn_reflns_limit_h_min -12
_diffrn_reflns_limit_k_max 14
_diffrn_reflns_limit_k_min -19
_diffrn_reflns_limit_l_max 22
_diffrn_reflns_limit_l_min -28
_diffrn_reflns_number 15817
_diffrn_reflns_point_group_measured_fraction_full 0.999
_diffrn_reflns_point_group_measured_fraction_max 0.998
_diffrn_reflns_theta_full 25.242
_diffrn_reflns_theta_max 28.318
_diffrn_reflns_theta_min 1.891
_exptl_absorpt_coefficient_mu 0.116
_exptl_absorpt_correction_T_max 0.7457
_exptl_absorpt_correction_T_min 0.6764
_exptl_absorpt_correction_type multi-scan
_exptl_absorpt_process_details SADABS
_exptl_crystal_colour colourless
_exptl_crystal_density_diffrn 1.423
_exptl_crystal_description needle
_exptl_crystal_F_000 1312
_exptl_crystal_size_max 0.580
_exptl_crystal_size_mid 0.240
_exptl_crystal_size_min 0.120
_refine_diff_density_max 0.290
_refine_diff_density_min -0.246
_refine_diff_density_rms 0.049
_refine_ls_extinction_method none
_refine_ls_goodness_of_fit_ref 1.034
_refine_ls_hydrogen_treatment constr
_refine_ls_matrix_type full
_refine_ls_number_parameters 209
_refine_ls_number_reflns 3687
_refine_ls_number_restraints 0
_refine_ls_restrained_S_all 1.034
_refine_ls_R_factor_all 0.0582
_refine_ls_R_factor_gt 0.0444
_refine_ls_shift/su_max 0.001
_refine_ls_shift/su_mean 0.000
_refine_ls_structure_factor_coef Fsqd
_refine_ls_weighting_details 'w=1/[\s^2^(Fo^2^)+(0.0469P)^2^+1.1717P] where P=(Fo^2^+2Fc^2^)/3'
_refine_ls_weighting_scheme calc
_refine_ls_wR_factor_gt 0.1056
_refine_ls_wR_factor_ref 0.1138
_reflns_Friedel_coverage 0.000
_reflns_number_gt 2889
_reflns_number_total 3687
_reflns_threshold_expression 'I > 2\s(I)'
_cod_data_source_file jo8b02117_si_001.cif
_cod_data_source_block sun7-5a
_cod_database_code 4034893
_shelx_space_group_comment
; 
The symmetry employed for this shelxl refinement is uniquely defined 
by the following loop, which should always be used as a source of 
symmetry information in preference to the above space-group names. 
They are only intended as comments. 
;
_shelx_estimated_absorpt_t_min 0.936
_shelx_estimated_absorpt_t_max 0.986
_shelxl_version_number 2013-3

loop_
_space_group_symop_operation_xyz
'x, y, z'
'-x+1/2, -y, z+1/2'
'-x, y+1/2, -z+1/2'
'x+1/2, -y+1/2, -z'
'-x, -y, -z'
'x-1/2, y, -z-1/2'
'x, -y-1/2, z-1/2'
'-x-1/2, y-1/2, z'

loop_
_atom_site_label
_atom_site_type_symbol
_atom_site_fract_x
_atom_site_fract_y
_atom_site_fract_z
_atom_site_U_iso_or_equiv
_atom_site_adp_type
_atom_site_occupancy
_atom_site_site_symmetry_order
_atom_site_calc_flag
_atom_site_refinement_flags_posn
_atom_site_refinement_flags_adp
F1 F 0.48224(11) 1.14524(6) 0.65930(4) 0.0459(3) Uani 1 1 d . .
F2 F 0.37657(12) 1.05426(8) 0.72132(4) 0.0556(3) Uani 1 1 d . .
F3 F 0.60998(11) 1.05580(7) 0.71505(5) 0.0565(3) Uani 1 1 d . .
O1 O 0.44576(11) 0.88109(7) 0.48961(5) 0.0339(3) Uani 1 1 d . .
N1 N 0.19667(13) 0.86071(8) 0.48453(5) 0.0301(3) Uani 1 1 d . .
N2 N 0.35550(12) 1.00756(8) 0.59168(5) 0.0267(3) Uani 1 1 d . .
H2A H 0.3771 1.0430 0.5557 0.032 Uiso 1 1 d R U
C1 C 0.32377(15) 0.88616(9) 0.51182(6) 0.0261(3) Uani 1 1 d . .
C2 C 0.28671(14) 0.92213(9) 0.57755(6) 0.0248(3) Uani 1 1 d . .
C3 C 0.12225(14) 0.92193(10) 0.57671(6) 0.0274(3) Uani 1 1 d . .
C4 C 0.02368(16) 0.94928(10) 0.62081(7) 0.0338(3) Uani 1 1 d . .
H4A H 0.0557 0.9753 0.6586 0.041 Uiso 1 1 calc R U
C5 C -0.12452(17) 0.93781(11) 0.60862(8) 0.0407(4) Uani 1 1 d . .
H5A H -0.1946 0.9560 0.6385 0.049 Uiso 1 1 calc R U
C6 C -0.17048(16) 0.90009(11) 0.55320(8) 0.0413(4) Uani 1 1 d . .
H6A H -0.2720 0.8932 0.5456 0.050 Uiso 1 1 calc R U
C7 C -0.07129(17) 0.87219(10) 0.50856(8) 0.0378(4) Uani 1 1 d . .
H7A H -0.1028 0.8464 0.4706 0.045 Uiso 1 1 calc R U
C8 C 0.07530(15) 0.88346(9) 0.52160(7) 0.0290(3) Uani 1 1 d . .
C9 C 0.18610(19) 0.82175(11) 0.42304(7) 0.0410(4) Uani 1 1 d . .
H9A H 0.2837 0.8051 0.4086 0.062 Uiso 1 1 calc R U
H9B H 0.1435 0.8651 0.3943 0.062 Uiso 1 1 calc R U
H9C H 0.1240 0.7688 0.4247 0.062 Uiso 1 1 calc R U
C10 C 0.35252(14) 0.86012(9) 0.62515(6) 0.0267(3) Uani 1 1 d . .
C11 C 0.31105(17) 0.77414(10) 0.63975(7) 0.0361(4) Uani 1 1 d . .
H11A H 0.2302 0.7469 0.6197 0.043 Uiso 1 1 calc R U
C12 C 0.39064(19) 0.72891(12) 0.68434(8) 0.0477(4) Uani 1 1 d . .
H12A H 0.3640 0.6699 0.6952 0.057 Uiso 1 1 calc R U
C13 C 0.50884(19) 0.76875(13) 0.71331(8) 0.0491(5) Uani 1 1 d . .
H13A H 0.5628 0.7364 0.7434 0.059 Uiso 1 1 calc R U
C14 C 0.54941(17) 0.85517(12) 0.69892(7) 0.0385(4) Uani 1 1 d . .
H14A H 0.6299 0.8826 0.7191 0.046 Uiso 1 1 calc R U
C15 C 0.46924(15) 0.90055(10) 0.65429(6) 0.0278(3) Uani 1 1 d . .
C16 C 0.48476(14) 0.99403(9) 0.63021(6) 0.0252(3) Uani 1 1 d . .
H16A H 0.5749 0.9992 0.6043 0.030 Uiso 1 1 calc R U
C17 C 0.48704(16) 1.06237(11) 0.68134(7) 0.0361(4) Uani 1 1 d . .

loop_
_atom_site_aniso_label
_atom_site_aniso_U_11
_atom_site_aniso_U_22
_atom_site_aniso_U_33
_atom_site_aniso_U_23
_atom_site_aniso_U_13
_atom_site_aniso_U_12
F1 0.0507(6) 0.0358(5) 0.0512(6) -0.0149(4) -0.0030(5) 0.0052(4)
F2 0.0564(7) 0.0702(7) 0.0402(5) -0.0138(5) 0.0174(5) 0.0108(5)
F3 0.0504(6) 0.0660(7) 0.0531(6) -0.0232(5) -0.0270(5) 0.0103(5)
O1 0.0286(5) 0.0383(6) 0.0348(5) -0.0002(4) 0.0077(4) -0.0031(4)
N1 0.0281(6) 0.0313(7) 0.0308(6) -0.0026(5) -0.0025(5) -0.0015(5)
N2 0.0232(6) 0.0271(6) 0.0298(6) 0.0020(5) -0.0049(5) -0.0014(5)
C1 0.0263(7) 0.0232(7) 0.0287(7) 0.0040(5) 0.0007(5) -0.0020(5)
C2 0.0201(6) 0.0269(7) 0.0276(6) 0.0022(5) 0.0001(5) -0.0004(5)
C3 0.0207(6) 0.0279(7) 0.0336(7) 0.0055(6) -0.0012(5) -0.0009(5)
C4 0.0263(7) 0.0389(8) 0.0360(8) 0.0039(6) 0.0020(6) 0.0038(6)
C5 0.0251(8) 0.0457(10) 0.0513(9) 0.0091(8) 0.0073(7) 0.0054(7)
C6 0.0208(7) 0.0390(9) 0.0642(11) 0.0102(8) -0.0035(7) -0.0017(6)
C7 0.0289(8) 0.0329(8) 0.0516(9) 0.0009(7) -0.0107(7) -0.0038(6)
C8 0.0246(7) 0.0250(7) 0.0375(7) 0.0038(6) -0.0022(6) -0.0010(5)
C9 0.0482(10) 0.0392(9) 0.0357(8) -0.0087(7) -0.0067(7) -0.0011(7)
C10 0.0217(6) 0.0320(7) 0.0263(6) 0.0051(5) 0.0048(5) 0.0031(5)
C11 0.0307(8) 0.0358(8) 0.0418(8) 0.0093(7) 0.0082(6) -0.0015(6)
C12 0.0469(10) 0.0433(10) 0.0529(10) 0.0236(8) 0.0103(8) 0.0028(8)
C13 0.0447(10) 0.0594(12) 0.0431(9) 0.0257(8) 0.0008(8) 0.0094(8)
C14 0.0309(8) 0.0520(10) 0.0325(7) 0.0112(7) -0.0013(6) 0.0062(7)
C15 0.0225(6) 0.0367(8) 0.0241(6) 0.0026(6) 0.0038(5) 0.0045(6)
C16 0.0184(6) 0.0322(7) 0.0252(6) -0.0026(5) -0.0003(5) 0.0029(5)
C17 0.0309(8) 0.0439(9) 0.0336(7) -0.0100(7) -0.0035(6) 0.0067(7)

loop_
_atom_type_symbol
_atom_type_description
_atom_type_scat_dispersion_real
_atom_type_scat_dispersion_imag
_atom_type_scat_source
C C 0.0033 0.0016 'International Tables Vol C Tables 4.2.6.8 and 6.1.1.4'
H H 0.0000 0.0000 'International Tables Vol C Tables 4.2.6.8 and 6.1.1.4'
N N 0.0061 0.0033 'International Tables Vol C Tables 4.2.6.8 and 6.1.1.4'
O O 0.0106 0.0060 'International Tables Vol C Tables 4.2.6.8 and 6.1.1.4'
F F 0.0171 0.0103 'International Tables Vol C Tables 4.2.6.8 and 6.1.1.4'

loop_
_geom_angle_atom_site_label_1
_geom_angle_atom_site_label_2
_geom_angle_atom_site_label_3
_geom_angle
C1 N1 C8 111.25(11)
C1 N1 C9 124.42(13)
C8 N1 C9 124.16(12)
C16 N2 C2 110.17(11)
O1 C1 N1 126.79(13)
O1 C1 C2 125.46(12)
N1 C1 C2 107.74(11)
N2 C2 C3 115.78(11)
N2 C2 C10 103.27(11)
C3 C2 C10 113.93(11)
N2 C2 C1 113.68(11)
C3 C2 C1 101.95(11)
C10 C2 C1 108.39(11)
C4 C3 C8 120.80(13)
C4 C3 C2 130.44(13)
C8 C3 C2 108.71(12)
C3 C4 C5 118.25(15)
C6 C5 C4 120.57(15)
C5 C6 C7 121.39(14)
C8 C7 C6 117.28(15)
C7 C8 C3 121.71(14)
C7 C8 N1 128.39(14)
C3 C8 N1 109.90(12)
C15 C10 C11 121.40(13)
C15 C10 C2 110.17(12)
C11 C10 C2 128.42(13)
C12 C11 C10 118.18(15)
C11 C12 C13 120.73(16)
C12 C13 C14 120.94(15)
C13 C14 C15 118.27(16)
C10 C15 C14 120.47(14)
C10 C15 C16 109.16(11)
C14 C15 C16 130.36(14)
N2 C16 C15 104.43(11)
N2 C16 C17 109.34(11)
C15 C16 C17 112.79(12)
F2 C17 F1 106.85(12)
F2 C17 F3 106.31(13)
F1 C17 F3 106.77(13)
F2 C17 C16 113.47(13)
F1 C17 C16 112.17(12)
F3 C17 C16 110.86(12)

loop_
_geom_bond_atom_site_label_1
_geom_bond_atom_site_label_2
_geom_bond_distance
F1 C17 1.3353(19)
F2 C17 1.3346(18)
F3 C17 1.3439(17)
O1 C1 1.2183(16)
N1 C1 1.3597(17)
N1 C8 1.4112(18)
N1 C9 1.4514(19)
N2 C16 1.4605(16)
N2 C2 1.4641(18)
C1 C2 1.5532(19)
C2 C3 1.5073(18)
C2 C10 1.5120(19)
C3 C4 1.374(2)
C3 C8 1.389(2)
C4 C5 1.394(2)
C5 C6 1.387(2)
C6 C7 1.388(2)
C7 C8 1.383(2)
C10 C15 1.381(2)
C10 C11 1.385(2)
C11 C12 1.385(2)
C12 C13 1.386(3)
C13 C14 1.388(2)
C14 C15 1.389(2)
C15 C16 1.506(2)
C16 C17 1.507(2)

loop_
_geom_hbond_atom_site_label_D
_geom_hbond_atom_site_label_H
_geom_hbond_atom_site_label_A
_geom_hbond_distance_DH
_geom_hbond_distance_HA
_geom_hbond_distance_DA
_geom_hbond_angle_DHA
_geom_hbond_site_symmetry_A
N2 H2A O1 0.96 2.21 3.0317(15) 142.4 5_676
